data_7211488
loop_
_publ_author_name
'Chen, Shu-Mei'
'Chen, Yan-Fei'
'Lin, Rui'
'Lei, Xiao-Ping'
'Zhang, Jian'

_publ_section_title
;
 Organic templates promoted photocatalytic and photoluminescent properties
 between two coordination polymers
;
_journal_issue 48
_journal_name_full CrystEngComm
_journal_page_first 10423
_journal_paper_doi 10.1039/c3ce41930d
_journal_volume 15
_journal_year 2013
_chemical_formula_sum 'C72 H68 Cd3 N O20'
_chemical_formula_weight 1604.47
_chemical_name_systematic
; 
 ? 
;
_space_group_IT_number 2
_symmetry_cell_setting triclinic
_symmetry_space_group_name_Hall '-P 1'
_symmetry_space_group_name_H-M 'P -1'
_atom_sites_solution_hydrogens geom
_atom_sites_solution_primary direct
_atom_sites_solution_secondary difmap
_audit_creation_method SHELXL-97
_cell_angle_alpha 95.399(3)
_cell_angle_beta 97.074(3)
_cell_angle_gamma 102.332(4)
_cell_formula_units_Z 2
_cell_length_a 15.1394(7)
_cell_length_b 16.5670(7)
_cell_length_c 17.8680(7)
_cell_measurement_reflns_used 3298
_cell_measurement_temperature 293(2)
_cell_measurement_theta_max 25
_cell_measurement_theta_min 2.4675
_cell_volume 4311.2(3)
_computing_cell_refinement 'Bruker XSCANS'
_computing_data_collection 'Bruker XSCANS'
_computing_data_reduction 'Bruker SHELXTL'
_computing_molecular_graphics 'Bruker SHELXTL'
_computing_publication_material 'Bruker SHELXTL'
_computing_structure_refinement 'SHELXL-97 (Sheldrick, 1997)'
_computing_structure_solution 'SHELXS-97 (Sheldrick, 1990)'
_diffrn_ambient_temperature 293(2)
_diffrn_detector_area_resol_mean 16.2083
_diffrn_measured_fraction_theta_full 0.996
_diffrn_measured_fraction_theta_max 0.996
_diffrn_measurement_device_type 'Xcalibur, Eos'
_diffrn_measurement_method '\w scans'
_diffrn_radiation_monochromator graphite
_diffrn_radiation_source 'fine-focus sealed tube'
_diffrn_radiation_type MoK\a
_diffrn_radiation_wavelength 0.71073
_diffrn_reflns_av_R_equivalents 0.0411
_diffrn_reflns_av_sigmaI/netI 0.0473
_diffrn_reflns_limit_h_max 17
_diffrn_reflns_limit_h_min -18
_diffrn_reflns_limit_k_max 16
_diffrn_reflns_limit_k_min -19
_diffrn_reflns_limit_l_max 21
_diffrn_reflns_limit_l_min -20
_diffrn_reflns_number 29133
_diffrn_reflns_theta_full 25.00
_diffrn_reflns_theta_max 25.00
_diffrn_reflns_theta_min 1.61
_diffrn_standards_decay_% none
_diffrn_standards_interval_count none
_diffrn_standards_interval_time none
_diffrn_standards_number none
_exptl_absorpt_coefficient_mu 0.792
_exptl_absorpt_correction_T_max 0.8904
_exptl_absorpt_correction_T_min 0.8388
_exptl_absorpt_correction_type multi-scan
_exptl_absorpt_process_details
;    

    Higashi, T. (1995). Program for Absorption Correction.
    Rigaku Corporation, Tokyo, Japan.
;
_exptl_crystal_colour colorless
_exptl_crystal_density_diffrn 1.236
_exptl_crystal_density_method 'not measured'
_exptl_crystal_description rot
_exptl_crystal_F_000 1622
_exptl_crystal_size_max 0.23
_exptl_crystal_size_mid 0.21
_exptl_crystal_size_min 0.15
_refine_diff_density_max 2.194
_refine_diff_density_min -1.870
_refine_diff_density_rms 0.129
_refine_ls_extinction_method none
_refine_ls_goodness_of_fit_ref 1.143
_refine_ls_hydrogen_treatment mixed
_refine_ls_matrix_type full
_refine_ls_number_parameters 872
_refine_ls_number_reflns 15121
_refine_ls_number_restraints 432
_refine_ls_restrained_S_all 1.130
_refine_ls_R_factor_all 0.0992
_refine_ls_R_factor_gt 0.0831
_refine_ls_shift/su_max 0.058
_refine_ls_shift/su_mean 0.001
_refine_ls_structure_factor_coef Fsqd
_refine_ls_weighting_details 'calc w=1/[\s^2^(Fo^2^)+(0.1497P)^2^+9.1519P] where P=(Fo^2^+2Fc^2^)/3'
_refine_ls_weighting_scheme calc
_refine_ls_wR_factor_gt 0.2448
_refine_ls_wR_factor_ref 0.2624
_reflns_number_gt 11695
_reflns_number_total 15121
_reflns_threshold_expression >2sigma(I)
_cod_data_source_file c3ce41930d.txt
_cod_data_source_block 2
_cod_original_sg_symbol_H-M P-1
_cod_database_code 7211488

loop_
_symmetry_equiv_pos_as_xyz
'x, y, z'
'-x, -y, -z'

loop_
_atom_site_label
_atom_site_type_symbol
_atom_site_fract_x
_atom_site_fract_y
_atom_site_fract_z
_atom_site_U_iso_or_equiv
_atom_site_adp_type
_atom_site_occupancy
_atom_site_symmetry_multiplicity
_atom_site_calc_flag
_atom_site_refinement_flags
Cd1 Cd 0.31397(3) 0.01764(4) -0.63377(3) 0.04697(18) Uani 1 1 d .
Cd2 Cd 0.5000 0.0000 -0.5000 0.0413(2) Uani 1 2 d S
Cd3 Cd 1.0000 0.5000 0.0000 0.0470(2) Uani 1 2 d S
Cd4 Cd 1.86837(6) 0.63416(4) 0.07436(5) 0.0755(2) Uani 1 1 d .
C5 C 0.3446(15) -0.0295(12) 0.0224(8) 0.151(8) Uani 1 1 d U
H5A H 0.3020 -0.0266 -0.0212 0.226 Uiso 1 1 calc RU
H5B H 0.3494 -0.0861 0.0242 0.226 Uiso 1 1 calc RU
H5C H 0.4034 0.0046 0.0188 0.226 Uiso 1 1 calc RU
C6 C 0.1942(10) 0.2918(13) 0.3665(9) 0.134(4) Uani 1 1 d U
H6A H 0.1322 0.2585 0.3603 0.160 Uiso 1 1 calc RU
H6B H 0.2327 0.2653 0.3989 0.160 Uiso 1 1 calc RU
C7 C 0.5924(10) 0.3029(11) 0.3095(14) 0.171(10) Uani 1 1 d U
H7A H 0.5924 0.2454 0.2961 0.256 Uiso 1 1 calc RU
H7B H 0.5871 0.3124 0.3624 0.256 Uiso 1 1 calc RU
H7C H 0.6485 0.3373 0.3000 0.256 Uiso 1 1 calc RU
C8 C 0.2257(9) 0.2934(12) 0.2903(9) 0.133(3) Uani 1 1 d U
H8A H 0.1850 0.3166 0.2567 0.160 Uiso 1 1 calc RU
H8B H 0.2865 0.3293 0.2958 0.160 Uiso 1 1 calc RU
C9 C 1.5739(9) 0.6868(8) 0.1418(9) 0.1063(16) Uani 1 1 d U
H9 H 1.5777 0.6348 0.1557 0.128 Uiso 1 1 calc R
C10 C 0.5138(9) 0.3854(7) -0.3848(8) 0.1074(18) Uani 1 1 d U
C11 C 0.7689(11) 0.4773(8) -0.2276(10) 0.130(2) Uani 1 1 d U
H11 H 0.8262 0.4687 -0.2346 0.155 Uiso 1 1 calc R
C12 C 1.4949(9) 0.7204(8) 0.1529(9) 0.1066(16) Uani 1 1 d U
H12 H 1.4462 0.6888 0.1721 0.128 Uiso 1 1 calc R
C13 C 0.6941(10) 0.4571(8) -0.2868(10) 0.130(2) Uani 1 1 d U
H13 H 0.7004 0.4297 -0.3330 0.156 Uiso 1 1 calc R
C14 C 0.5931(11) 0.5013(8) -0.2053(10) 0.130(2) Uani 1 1 d U
H14 H 0.5345 0.5039 -0.1965 0.155 Uiso 1 1 calc R
C15 C 0.6132(11) 0.4769(8) -0.2777(11) 0.130(2) Uani 1 1 d U
C16 C 0.4721(9) 0.3881(7) -0.4590(8) 0.1070(18) Uani 1 1 d U
H16 H 0.4674 0.4389 -0.4752 0.128 Uiso 1 1 calc R
C17 C 0.5110(8) 0.3247(8) 0.2614(9) 0.100(2) Uani 1 1 d U
H17A H 0.5308 0.3465 0.2162 0.121 Uiso 1 1 calc RU
H17B H 0.4905 0.3678 0.2904 0.121 Uiso 1 1 calc RU
C18 C 0.5325(9) 0.3111(7) -0.3676(8) 0.1069(18) Uani 1 1 d U
H18 H 0.5692 0.3100 -0.3222 0.128 Uiso 1 1 calc R
C19 C 0.3134(9) -0.0003(8) 0.0894(7) 0.0897(19) Uani 1 1 d U
H19A H 0.3565 -0.0048 0.1329 0.108 Uiso 1 1 calc RU
H19B H 0.2553 -0.0369 0.0933 0.108 Uiso 1 1 calc RU
C20 C 1.4920(9) 0.7974(8) 0.1356(9) 0.1062(16) Uani 1 1 d U
C21 C 0.6617(10) 0.5195(8) -0.1528(10) 0.129(2) Uani 1 1 d U
H41 H 0.6526 0.5412 -0.1052 0.155 Uiso 1 1 calc R
C22 C 1.3002(8) 0.7308(6) 0.0796(7) 0.0818(12) Uani 1 1 d U
H22 H 1.3393 0.7111 0.0500 0.098 Uiso 1 1 calc R
C23 C -0.0595(11) 0.1282(9) 0.0299(8) 0.117(5) Uani 1 1 d U
H23A H -0.0959 0.1438 -0.0118 0.175 Uiso 1 1 calc RU
H23B H -0.0888 0.1316 0.0745 0.175 Uiso 1 1 calc RU
H23C H -0.0534 0.0722 0.0176 0.175 Uiso 1 1 calc RU
C24 C 1.5589(9) 0.8397(8) 0.1043(9) 0.1060(16) Uani 1 1 d U
H24 H 1.5563 0.8926 0.0920 0.127 Uiso 1 1 calc R
C25 C 1.6422(9) 0.7328(7) 0.1106(9) 0.1055(16) Uani 1 1 d U
C26 C 0.7524(11) 0.5093(8) -0.1612(10) 0.129(2) Uani 1 1 d U
C27 C 0.0796(7) -0.4524(7) -0.2815(6) 0.0766(11) Uani 1 1 d U
H27 H 0.0928 -0.5007 -0.3036 0.092 Uiso 1 1 calc R
C28 C 0.8199(11) 0.5305(8) -0.0924(10) 0.128(2) Uani 1 1 d U
C29 C 0.2279(10) 0.2090(13) 0.2558(9) 0.132(4) Uani 1 1 d U
H29A H 0.1665 0.1744 0.2509 0.159 Uiso 1 1 calc RU
H29B H 0.2666 0.1862 0.2915 0.159 Uiso 1 1 calc RU
C30 C 0.4301(8) 0.2476(8) 0.2376(9) 0.100(2) Uani 1 1 d U
H30A H 0.4534 0.2023 0.2151 0.120 Uiso 1 1 calc RU
H30B H 0.4063 0.2304 0.2830 0.120 Uiso 1 1 calc RU
C31 C 0.3012(9) 0.0881(8) 0.0944(7) 0.0890(18) Uani 1 1 d U
H31A H 0.3587 0.1254 0.0899 0.107 Uiso 1 1 calc RU
H31B H 0.2563 0.0929 0.0524 0.107 Uiso 1 1 calc RU
C32 C 0.0331(8) 0.1860(7) 0.0447(6) 0.0802(17) Uani 1 1 d U
H32A H 0.0590 0.1880 -0.0023 0.096 Uiso 1 1 calc RU
H32B H 0.0270 0.2417 0.0617 0.096 Uiso 1 1 calc RU
C33 C 0.3513(8) 0.2608(8) 0.1815(9) 0.099(2) Uani 1 1 d U
H33A H 0.3433 0.3168 0.1940 0.119 Uiso 1 1 calc RU
H33B H 0.3683 0.2571 0.1310 0.119 Uiso 1 1 calc RU
C34 C 0.1913(8) 0.2191(7) 0.1182(6) 0.0804(17) Uani 1 1 d U
H34A H 0.2167 0.2190 0.0709 0.097 Uiso 1 1 calc RU
H34B H 0.1831 0.2748 0.1319 0.097 Uiso 1 1 calc RU
C35 C 0.0978(8) 0.1592(7) 0.1043(6) 0.0802(17) Uani 1 1 d U
H35A H 0.1043 0.1037 0.0874 0.096 Uiso 1 1 calc RU
H35B H 0.0722 0.1573 0.1514 0.096 Uiso 1 1 calc RU
C36 C 0.2717(9) 0.1130(7) 0.1656(7) 0.0883(19) Uani 1 1 d U
H36A H 0.3155 0.1045 0.2068 0.106 Uiso 1 1 calc RU
H36B H 0.2137 0.0757 0.1685 0.106 Uiso 1 1 calc RU
C37 C 0.4375(9) 0.3140(7) -0.5089(8) 0.1058(18) Uani 1 1 d U
H37 H 0.4057 0.3156 -0.5565 0.127 Uiso 1 1 calc R
C38 C 0.0642(7) -0.3920(6) -0.3256(6) 0.0763(11) Uani 1 1 d U
H38 H 0.0652 -0.4002 -0.3777 0.092 Uiso 1 1 calc R
C39 C 1.2100(8) 0.6983(6) 0.0653(7) 0.0811(12) Uani 1 1 d U
H39 H 1.1869 0.6537 0.0273 0.097 Uiso 1 1 calc R
C40 C 0.0722(6) -0.1982(5) -0.4426(5) 0.0610(9) Uani 1 1 d U
H40 H 0.0100 -0.2059 -0.4596 0.073 Uiso 1 1 calc R
C41 C 0.0932(8) -0.5085(7) -0.1582(6) 0.0764(12) Uani 1 1 d U
C42 C 1.3350(8) 0.7947(6) 0.1396(7) 0.0816(12) Uani 1 1 d U
C43 C 0.4978(9) 0.2373(7) -0.4167(8) 0.1056(18) Uani 1 1 d U
H43 H 0.5064 0.1869 -0.4018 0.127 Uiso 1 1 calc R
C44 C 1.1867(8) 0.7946(6) 0.1658(7) 0.0803(12) Uani 1 1 d U
H44 H 1.1472 0.8161 0.1937 0.096 Uiso 1 1 calc R
C45 C 1.7267(9) 0.7003(8) 0.0965(10) 0.1052(17) Uani 1 1 d U
C46 C 0.4505(9) 0.2394(7) -0.4877(8) 0.1046(18) Uani 1 1 d U
C47 C 1.1517(8) 0.7301(6) 0.1059(7) 0.0800(11) Uani 1 1 d U
C48 C 0.0754(8) -0.4421(6) -0.2044(6) 0.0762(10) Uani 1 1 d U
C49 C 0.0474(8) -0.3192(6) -0.2927(6) 0.0756(11) Uani 1 1 d U
C50 C 1.0542(8) 0.6976(6) 0.0858(7) 0.0794(12) Uani 1 1 d U
C51 C 1.2766(8) 0.8248(6) 0.1825(7) 0.0809(12) Uani 1 1 d U
H51 H 1.3000 0.8663 0.2232 0.097 Uiso 1 1 calc R
C52 C 0.0437(7) -0.3083(7) -0.2146(6) 0.0756(11) Uani 1 1 d U
H52 H 0.0328 -0.2591 -0.1920 0.091 Uiso 1 1 calc R
C53 C 0.0999(6) -0.2253(5) -0.3778(5) 0.0605(9) Uani 1 1 d U
C54 C 1.6322(9) 0.8079(7) 0.0896(9) 0.1055(16) Uani 1 1 d U
H54 H 1.6762 0.8382 0.0647 0.127 Uiso 1 1 calc R
C55 C 0.0562(7) -0.3699(6) -0.1715(6) 0.0758(11) Uani 1 1 d U
H55 H 0.0517 -0.3634 -0.1199 0.091 Uiso 1 1 calc R
C56 C 0.1356(6) -0.1587(5) -0.4845(5) 0.0605(9) Uani 1 1 d U
H56 H 0.1160 -0.1396 -0.5295 0.073 Uiso 1 1 calc R
C57 C -0.3499(5) 0.0451(5) -0.8201(4) 0.0534(8) Uani 1 1 d U
H57 H -0.3401 0.0748 -0.8611 0.064 Uiso 1 1 calc R
C58 C 0.1930(6) -0.2147(5) -0.3511(5) 0.0601(9) Uani 1 1 d U
H58 H 0.2116 -0.2342 -0.3060 0.072 Uiso 1 1 calc R
C59 C -0.0078(5) 0.0490(5) -0.7016(4) 0.0530(8) Uani 1 1 d U
H59 H 0.0177 0.0841 -0.6569 0.064 Uiso 1 1 calc R
C60 C -0.3023(5) -0.0441(5) -0.7311(4) 0.0536(8) Uani 1 1 d U
H60 H -0.2611 -0.0748 -0.7135 0.064 Uiso 1 1 calc R
C61 C -0.4262(5) 0.0462(5) -0.7845(4) 0.0528(8) Uani 1 1 d U
H61 H -0.4672 0.0772 -0.8018 0.063 Uiso 1 1 calc R
C62 C 0.2568(6) -0.1751(5) -0.3923(5) 0.0600(9) Uani 1 1 d U
H62 H 0.3188 -0.1671 -0.3747 0.072 Uiso 1 1 calc R
C63 C 0.4068(9) 0.1597(7) -0.5379(8) 0.1033(18) Uani 1 1 d U
C64 C 0.2982(6) -0.1031(5) -0.5037(5) 0.0596(10) Uani 1 1 d U
C65 C -0.2885(5) -0.0007(5) -0.7941(4) 0.0535(8) Uani 1 1 d U
C66 C 0.2289(6) -0.1475(5) -0.4594(5) 0.0598(8) Uani 1 1 d U
C67 C 0.0057(5) -0.0515(5) -0.8021(4) 0.0530(8) Uani 1 1 d U
H67 H 0.0403 -0.0839 -0.8253 0.064 Uiso 1 1 calc R
C68 C -0.1335(5) -0.0064(5) -0.8001(4) 0.0533(8) Uani 1 1 d U
C69 C -0.3775(5) -0.0407(5) -0.6957(5) 0.0534(8) Uani 1 1 d U
H69 H -0.3851 -0.0673 -0.6526 0.064 Uiso 1 1 calc R
C70 C -0.0838(5) -0.0557(5) -0.8351(4) 0.0535(8) Uani 1 1 d U
H70 H -0.1094 -0.0910 -0.8796 0.064 Uiso 1 1 calc R
C71 C -0.0974(5) 0.0459(5) -0.7336(4) 0.0532(8) Uani 1 1 d U
H71 H -0.1320 0.0784 -0.7107 0.064 Uiso 1 1 calc R
C72 C -0.4422(5) 0.0017(5) -0.7230(4) 0.0527(8) Uani 1 1 d U
C73 C 0.0437(5) 0.0001(5) -0.7356(4) 0.0522(8) Uani 1 1 d U
C74 C -0.5260(5) 0.0001(5) -0.6882(4) 0.0525(9) Uani 1 1 d U
C75 C 0.1393(5) 0.0037(5) -0.6990(4) 0.0517(9) Uani 1 1 d U
O21 O 0.5550(16) 0.4633(8) -0.3511(14) 0.40(2) Uani 1 1 d .
O20 O 1.7333(8) 0.6322(6) 0.1209(9) 0.159(6) Uani 1 1 d .
O19 O 0.1023(8) -0.5764(5) -0.1902(5) 0.121(3) Uani 1 1 d .
O18 O 1.4241(6) 0.8339(6) 0.1576(8) 0.137(4) Uani 1 1 d .
O17 O 0.8032(7) 0.5800(6) -0.0403(6) 0.115(3) Uani 1 1 d .
O16 O 0.9997(5) 0.7279(4) 0.1248(4) 0.0800(18) Uani 1 1 d .
O15 O 0.0331(4) -0.2578(4) -0.3350(4) 0.0774(18) Uani 1 1 d .
O14 O 1.0196(5) 0.6411(4) 0.0303(4) 0.0700(16) Uani 1 1 d .
O13 O 0.3678(4) 0.1645(4) -0.6029(4) 0.0710(17) Uani 1 1 d .
O12 O 0.1019(5) -0.4947(5) -0.0860(4) 0.0756(18) Uani 1 1 d .
O11 O 0.1706(4) 0.0524(5) -0.6394(4) 0.076(2) Uani 1 1 d .
O10 O 1.7797(5) 0.7378(4) 0.0631(4) 0.0693(16) Uani 1 1 d .
O9 O 0.2669(4) -0.0812(4) -0.5663(3) 0.0711(17) Uani 1 1 d .
O8 O 0.8902(4) 0.5022(3) -0.0930(3) 0.0596(13) Uani 1 1 d .
O7 O 0.4065(3) 0.0934(4) -0.5129(3) 0.0591(14) Uani 1 1 d .
O6 O -0.5387(3) -0.0374(4) -0.6304(3) 0.0550(13) Uani 1 1 d .
O5 O 0.1866(3) -0.0380(3) -0.7306(3) 0.0527(12) Uani 1 1 d .
O4 O -0.5866(3) 0.0337(4) -0.7190(3) 0.0567(13) Uani 1 1 d .
O3 O -0.2198(4) -0.0080(4) -0.8368(3) 0.0642(15) Uani 1 1 d .
O2 O 0.3813(3) -0.0917(4) -0.4771(3) 0.0570(13) Uani 1 1 d .
N1 N 0.2604(6) 0.2003(5) 0.1796(5) 0.076(2) Uani 1 1 d .
C76 C 0.197(2) 0.378(3) 0.405(2) 0.37(3) Uani 1 1 d U
H76A H 0.1874 0.4135 0.3668 0.558 Uiso 1 1 calc RU
H76B H 0.2554 0.3996 0.4354 0.558 Uiso 1 1 calc RU
H76C H 0.1498 0.3744 0.4364 0.558 Uiso 1 1 calc RU

loop_
_atom_site_aniso_label
_atom_site_aniso_U_11
_atom_site_aniso_U_22
_atom_site_aniso_U_33
_atom_site_aniso_U_23
_atom_site_aniso_U_13
_atom_site_aniso_U_12
Cd1 0.0255(3) 0.0679(4) 0.0462(3) 0.0005(2) -0.00228(19) 0.0150(2)
Cd2 0.0241(3) 0.0518(4) 0.0458(4) 0.0061(3) -0.0016(3) 0.0074(3)
Cd3 0.0521(4) 0.0418(4) 0.0489(4) 0.0027(3) 0.0103(3) 0.0144(3)
Cd4 0.0861(5) 0.0569(4) 0.0941(5) 0.0038(3) 0.0328(4) 0.0310(3)
C5 0.24(2) 0.156(15) 0.083(9) -0.004(9) 0.031(11) 0.117(16)
C6 0.072(4) 0.209(10) 0.124(7) -0.016(7) 0.000(4) 0.065(6)
C7 0.075(9) 0.126(13) 0.31(3) 0.093(16) -0.021(12) 0.020(8)
C8 0.071(4) 0.209(10) 0.124(6) -0.016(7) 0.000(4) 0.065(6)
C9 0.091(3) 0.074(3) 0.164(5) 0.006(3) 0.056(3) 0.023(2)
C10 0.102(3) 0.069(2) 0.132(4) -0.003(2) -0.059(3) 0.026(2)
C11 0.114(4) 0.082(3) 0.176(6) -0.030(3) -0.052(4) 0.047(3)
C12 0.091(3) 0.074(3) 0.165(5) 0.006(3) 0.056(3) 0.023(2)
C13 0.115(4) 0.082(3) 0.176(6) -0.030(3) -0.052(4) 0.047(3)
C14 0.114(4) 0.082(3) 0.176(6) -0.029(3) -0.052(4) 0.046(3)
C15 0.114(4) 0.082(3) 0.176(6) -0.030(3) -0.052(4) 0.047(3)
C16 0.101(3) 0.068(2) 0.132(4) -0.002(2) -0.059(3) 0.026(2)
C17 0.072(4) 0.083(4) 0.154(7) 0.036(4) 0.011(4) 0.028(3)
C18 0.102(3) 0.068(2) 0.131(4) -0.003(2) -0.059(3) 0.026(2)
C19 0.094(5) 0.092(4) 0.091(4) 0.014(4) 0.007(4) 0.040(4)
C20 0.091(3) 0.073(3) 0.164(5) 0.005(3) 0.055(3) 0.023(2)
C21 0.114(4) 0.081(3) 0.176(6) -0.029(3) -0.051(4) 0.047(3)
C22 0.087(3) 0.060(2) 0.100(3) -0.008(2) 0.028(2) 0.0209(19)
C23 0.144(13) 0.120(11) 0.097(9) 0.028(8) -0.023(8) 0.070(10)
C24 0.090(3) 0.073(3) 0.164(5) 0.005(3) 0.055(3) 0.023(2)
C25 0.090(3) 0.073(3) 0.164(5) 0.005(3) 0.056(3) 0.023(2)
C26 0.114(4) 0.081(3) 0.176(5) -0.030(3) -0.052(4) 0.047(3)
C27 0.087(3) 0.071(2) 0.071(2) 0.0067(18) 0.025(2) 0.010(2)
C28 0.113(4) 0.080(3) 0.175(6) -0.029(3) -0.051(4) 0.047(3)
C29 0.071(4) 0.208(10) 0.123(7) -0.015(7) -0.001(4) 0.065(6)
C30 0.071(4) 0.083(4) 0.154(7) 0.036(4) 0.012(4) 0.029(3)
C31 0.094(4) 0.091(4) 0.090(4) 0.015(4) 0.007(4) 0.041(4)
C32 0.091(4) 0.097(4) 0.067(3) 0.015(3) 0.000(3) 0.057(4)
C33 0.071(4) 0.082(4) 0.153(7) 0.036(4) 0.012(4) 0.029(3)
C34 0.091(4) 0.097(4) 0.067(3) 0.015(3) 0.001(3) 0.057(3)
C35 0.091(4) 0.097(4) 0.067(3) 0.015(3) 0.000(3) 0.057(3)
C36 0.093(5) 0.090(4) 0.090(4) 0.016(4) 0.007(4) 0.041(4)
C37 0.100(3) 0.067(2) 0.131(4) -0.002(2) -0.059(3) 0.026(2)
C38 0.087(3) 0.071(2) 0.070(2) 0.0068(18) 0.025(2) 0.010(2)
C39 0.087(3) 0.059(2) 0.099(3) -0.008(2) 0.028(2) 0.0211(19)
C40 0.0497(18) 0.0636(19) 0.068(2) 0.0070(16) 0.0081(16) 0.0089(15)
C41 0.087(3) 0.071(2) 0.070(2) 0.007(2) 0.025(2) 0.009(2)
C42 0.087(3) 0.060(2) 0.100(3) -0.008(2) 0.028(2) 0.0213(19)
C43 0.100(3) 0.067(2) 0.130(4) -0.003(2) -0.059(3) 0.027(2)
C44 0.087(3) 0.058(2) 0.099(3) -0.007(2) 0.027(2) 0.0225(19)
C45 0.090(3) 0.072(3) 0.163(5) 0.005(3) 0.056(3) 0.023(2)
C46 0.099(3) 0.066(2) 0.130(4) -0.002(2) -0.059(3) 0.027(2)
C47 0.087(3) 0.058(2) 0.098(3) -0.007(2) 0.028(2) 0.0222(19)
C48 0.087(3) 0.071(2) 0.070(2) 0.0068(18) 0.026(2) 0.009(2)
C49 0.086(3) 0.071(2) 0.070(2) 0.0071(18) 0.026(2) 0.011(2)
C50 0.087(3) 0.057(2) 0.098(3) -0.006(2) 0.027(2) 0.023(2)
C51 0.087(3) 0.059(2) 0.099(3) -0.008(2) 0.028(2) 0.0220(19)
C52 0.085(3) 0.071(2) 0.070(2) 0.0066(18) 0.026(2) 0.010(2)
C53 0.0495(18) 0.063(2) 0.067(2) 0.0069(16) 0.0089(16) 0.0095(15)
C54 0.090(3) 0.073(3) 0.164(5) 0.005(3) 0.055(3) 0.023(2)
C55 0.086(3) 0.071(2) 0.070(2) 0.0066(18) 0.026(2) 0.010(2)
C56 0.0493(18) 0.0631(19) 0.067(2) 0.0073(16) 0.0076(16) 0.0088(15)
C57 0.0367(15) 0.070(2) 0.0538(17) 0.0009(15) -0.0023(14) 0.0213(14)
C58 0.0493(18) 0.0629(19) 0.067(2) 0.0070(16) 0.0090(16) 0.0100(15)
C59 0.0356(16) 0.073(2) 0.0506(16) -0.0049(15) 0.0005(13) 0.0219(14)
C60 0.0369(15) 0.070(2) 0.0539(17) 0.0009(15) -0.0032(14) 0.0212(14)
C61 0.0362(15) 0.0694(19) 0.0533(17) 0.0010(15) -0.0024(13) 0.0214(14)
C62 0.0490(18) 0.0627(19) 0.067(2) 0.0071(16) 0.0084(16) 0.0098(15)
C63 0.097(3) 0.066(3) 0.129(4) -0.002(3) -0.058(3) 0.027(2)
C64 0.0486(19) 0.062(2) 0.066(2) 0.0071(18) 0.0079(17) 0.0086(17)
C65 0.0368(15) 0.070(2) 0.0539(17) 0.0008(15) -0.0026(14) 0.0214(15)
C66 0.0487(17) 0.0623(19) 0.066(2) 0.0071(16) 0.0080(15) 0.0090(15)
C67 0.0359(16) 0.073(2) 0.0502(16) -0.0048(15) 0.0003(13) 0.0219(14)
C68 0.0358(16) 0.074(2) 0.0507(17) -0.0047(15) 0.0003(14) 0.0222(15)
C69 0.0368(15) 0.0699(19) 0.0535(17) 0.0010(15) -0.0032(13) 0.0204(14)
C70 0.0362(16) 0.074(2) 0.0506(17) -0.0049(15) 0.0001(14) 0.0217(15)
C71 0.0356(16) 0.074(2) 0.0508(17) -0.0051(15) 0.0005(14) 0.0224(15)
C72 0.0361(15) 0.0691(19) 0.0530(17) 0.0008(15) -0.0027(13) 0.0207(14)
C73 0.0351(15) 0.072(2) 0.0498(16) -0.0043(15) 0.0005(13) 0.0221(14)
C74 0.0358(17) 0.069(2) 0.0530(19) 0.0007(17) -0.0024(15) 0.0204(16)
C75 0.0346(17) 0.072(2) 0.0490(18) -0.0037(17) 0.0000(15) 0.0218(16)
O21 0.42(3) 0.110(9) 0.55(3) -0.165(15) -0.41(3) 0.160(13)
O20 0.174(10) 0.088(6) 0.282(15) 0.087(8) 0.163(11) 0.072(7)
O19 0.211(11) 0.074(5) 0.083(5) 0.018(4) 0.035(6) 0.034(6)
O18 0.077(5) 0.097(6) 0.225(12) -0.061(7) 0.045(6) 0.017(5)
O17 0.113(7) 0.100(6) 0.136(8) -0.028(5) 0.003(6) 0.059(5)
O16 0.090(5) 0.065(4) 0.085(5) -0.003(3) 0.005(4) 0.028(3)
O15 0.063(4) 0.085(4) 0.099(5) 0.029(4) 0.037(3) 0.028(3)
O14 0.095(5) 0.044(3) 0.073(4) 0.006(3) 0.010(3) 0.022(3)
O13 0.044(3) 0.097(5) 0.069(4) 0.001(3) -0.011(3) 0.024(3)
O12 0.070(4) 0.090(5) 0.067(4) 0.014(3) 0.027(3) 0.008(3)
O11 0.035(3) 0.106(5) 0.076(4) -0.039(4) -0.013(3) 0.027(3)
O10 0.084(4) 0.051(3) 0.079(4) 0.013(3) 0.023(3) 0.019(3)
O9 0.040(3) 0.103(5) 0.062(3) 0.027(3) -0.005(2) -0.003(3)
O8 0.065(3) 0.049(3) 0.062(3) 0.003(2) 0.003(3) 0.012(2)
O7 0.035(3) 0.062(3) 0.074(4) -0.005(3) -0.005(2) 0.012(2)
O6 0.042(3) 0.068(3) 0.052(3) 0.007(2) 0.005(2) 0.007(2)
O5 0.042(3) 0.065(3) 0.053(3) -0.002(2) 0.002(2) 0.024(2)
O4 0.036(3) 0.072(4) 0.062(3) 0.006(3) 0.002(2) 0.016(2)
O3 0.039(3) 0.105(5) 0.050(3) -0.005(3) -0.005(2) 0.032(3)
O2 0.033(3) 0.069(3) 0.064(3) 0.013(3) 0.000(2) 0.004(2)
N1 0.062(5) 0.084(5) 0.097(6) 0.034(5) 0.012(4) 0.041(4)
C76 0.23(3) 0.49(6) 0.36(5) -0.29(5) -0.06(3) 0.20(4)

loop_
_atom_type_symbol
_atom_type_description
_atom_type_scat_dispersion_real
_atom_type_scat_dispersion_imag
_atom_type_scat_source
C C 0.0033 0.0016 'International Tables Vol C Tables 4.2.6.8 and 6.1.1.4'
H H 0.0000 0.0000 'International Tables Vol C Tables 4.2.6.8 and 6.1.1.4'
N N 0.0061 0.0033 'International Tables Vol C Tables 4.2.6.8 and 6.1.1.4'
O O 0.0106 0.0060 'International Tables Vol C Tables 4.2.6.8 and 6.1.1.4'
Cd Cd -0.8075 1.2024 'International Tables Vol C Tables 4.2.6.8 and 6.1.1.4'

loop_
_geom_angle_atom_site_label_1
_geom_angle_atom_site_label_2
_geom_angle_atom_site_label_3
_geom_angle
_geom_angle_site_symmetry_1
_geom_angle_site_symmetry_3
O9 Cd1 O4 133.7(2) . 1_655
O9 Cd1 O11 89.5(3) . .
O4 Cd1 O11 128.6(2) 1_655 .
O9 Cd1 O5 90.5(2) . .
O4 Cd1 O5 92.52(18) 1_655 .
O11 Cd1 O5 54.79(18) . .
O9 Cd1 O13 132.6(2) . .
O4 Cd1 O13 83.7(2) 1_655 .
O11 Cd1 O13 82.3(2) . .
O5 Cd1 O13 120.24(19) . .
O9 Cd1 O7 85.7(2) . .
O4 Cd1 O7 103.75(19) 1_655 .
O11 Cd1 O7 106.20(19) . .
O5 Cd1 O7 160.71(18) . .
O13 Cd1 O7 53.0(2) . .
O9 Cd1 O6 85.9(2) . 1_655
O4 Cd1 O6 53.61(18) 1_655 1_655
O11 Cd1 O6 173.7(2) . 1_655
O5 Cd1 O6 120.86(17) . 1_655
O13 Cd1 O6 104.02(18) . 1_655
O7 Cd1 O6 77.78(17) . 1_655
O9 Cd1 C75 89.7(2) . .
O4 Cd1 C75 112.3(2) 1_655 .
O11 Cd1 C75 27.4(2) . .
O5 Cd1 C75 27.4(2) . .
O13 Cd1 C75 102.3(2) . .
O7 Cd1 C75 133.5(2) . .
O6 Cd1 C75 148.0(2) 1_655 .
O2 Cd2 O2 180.000(1) 2_654 .
O2 Cd2 O7 88.2(2) 2_654 2_654
O2 Cd2 O7 91.8(2) . 2_654
O2 Cd2 O7 91.8(2) 2_654 .
O2 Cd2 O7 88.2(2) . .
O7 Cd2 O7 180.000(1) 2_654 .
O2 Cd2 O6 92.1(2) 2_654 2_554
O2 Cd2 O6 87.9(2) . 2_554
O7 Cd2 O6 86.6(2) 2_654 2_554
O7 Cd2 O6 93.4(2) . 2_554
O2 Cd2 O6 87.9(2) 2_654 1_655
O2 Cd2 O6 92.1(2) . 1_655
O7 Cd2 O6 93.4(2) 2_654 1_655
O7 Cd2 O6 86.6(2) . 1_655
O6 Cd2 O6 180.000(1) 2_554 1_655
O8 Cd3 O8 180.0(3) . 2_765
O8 Cd3 O14 89.4(2) . .
O8 Cd3 O14 90.6(2) 2_765 .
O8 Cd3 O14 90.6(2) . 2_765
O8 Cd3 O14 89.4(2) 2_765 2_765
O14 Cd3 O14 180.0 . 2_765
O8 Cd3 O12 89.6(2) . 1_665
O8 Cd3 O12 90.4(2) 2_765 1_665
O14 Cd3 O12 97.1(3) . 1_665
O14 Cd3 O12 82.9(3) 2_765 1_665
O8 Cd3 O12 90.4(2) . 2_655
O8 Cd3 O12 89.6(2) 2_765 2_655
O14 Cd3 O12 82.9(3) . 2_655
O14 Cd3 O12 97.1(3) 2_765 2_655
O12 Cd3 O12 180.0(4) 1_665 2_655
O17 Cd4 O16 135.1(4) 1_655 1_655
O17 Cd4 O20 94.7(5) 1_655 .
O16 Cd4 O20 122.1(4) 1_655 .
O17 Cd4 O19 133.4(4) 1_655 2_755
O16 Cd4 O19 82.1(3) 1_655 2_755
O20 Cd4 O19 79.7(4) . 2_755
O17 Cd4 O10 87.2(3) 1_655 .
O16 Cd4 O10 94.1(2) 1_655 .
O20 Cd4 O10 54.4(3) . .
O19 Cd4 O10 122.6(3) 2_755 .
O17 Cd4 O12 84.5(3) 1_655 2_755
O16 Cd4 O12 106.7(2) 1_655 2_755
O20 Cd4 O12 105.3(3) . 2_755
O19 Cd4 O12 53.7(3) 2_755 2_755
O10 Cd4 O12 157.3(2) . 2_755
O17 Cd4 O14 88.4(3) 1_655 1_655
O16 Cd4 O14 54.9(2) 1_655 1_655
O20 Cd4 O14 176.9(4) . 1_655
O19 Cd4 O14 98.7(3) 2_755 1_655
O10 Cd4 O14 125.3(2) . 1_655
O12 Cd4 O14 75.61(19) 2_755 1_655
O17 Cd4 C45 91.1(4) 1_655 .
O16 Cd4 C45 109.0(3) 1_655 .
O20 Cd4 C45 28.4(4) . .
O19 Cd4 C45 102.5(5) 2_755 .
O10 Cd4 C45 26.0(3) . .
O12 Cd4 C45 133.0(3) 2_755 .
O14 Cd4 C45 151.2(3) 1_655 .
C19 C5 H5A 109.5 . .
C19 C5 H5B 109.5 . .
H5A C5 H5B 109.5 . .
C19 C5 H5C 109.5 . .
H5A C5 H5C 109.5 . .
H5B C5 H5C 109.5 . .
C76 C6 C8 113(2) . .
C76 C6 H6A 109.0 . .
C8 C6 H6A 109.1 . .
C76 C6 H6B 109.1 . .
C8 C6 H6B 109.1 . .
H6A C6 H6B 107.8 . .
C17 C7 H7A 109.5 . .
C17 C7 H7B 109.5 . .
H7A C7 H7B 109.5 . .
C17 C7 H7C 109.5 . .
H7A C7 H7C 109.5 . .
H7B C7 H7C 109.5 . .
C29 C8 C6 111.7(17) . .
C29 C8 H8A 109.3 . .
C6 C8 H8A 109.3 . .
C29 C8 H8B 109.3 . .
C6 C8 H8B 109.3 . .
H8A C8 H8B 107.9 . .
C25 C9 C12 118.7(12) . .
C25 C9 H9 120.7 . .
C12 C9 H9 120.7 . .
O21 C10 C18 128.2(10) . .
O21 C10 C16 110.3(13) . .
C18 C10 C16 117.6(11) . .
C26 C11 C13 115.9(16) . .
C26 C11 H11 122.1 . .
C13 C11 H11 122.1 . .
C20 C12 C9 120.1(12) . .
C20 C12 H12 120.0 . .
C9 C12 H12 120.0 . .
C15 C13 C11 121.4(17) . .
C15 C13 H13 119.3 . .
C11 C13 H13 119.3 . .
C21 C14 C15 114.6(17) . .
C21 C14 H14 122.7 . .
C15 C14 H14 122.7 . .
C13 C15 C14 121.4(14) . .
C13 C15 O21 109.5(19) . .
C14 C15 O21 129.0(17) . .
C37 C16 C10 120.2(11) . .
C37 C16 H16 119.9 . .
C10 C16 H16 119.9 . .
C7 C17 C30 111.8(10) . .
C7 C17 H17A 109.3 . .
C30 C17 H17A 109.3 . .
C7 C17 H17B 109.3 . .
C30 C17 H17B 109.3 . .
H17A C17 H17B 107.9 . .
C10 C18 C43 121.6(11) . .
C10 C18 H18 119.2 . .
C43 C18 H18 119.2 . .
C5 C19 C31 115.7(12) . .
C5 C19 H19A 108.4 . .
C31 C19 H19A 108.4 . .
C5 C19 H19B 108.4 . .
C31 C19 H19B 108.4 . .
H19A C19 H19B 107.4 . .
C12 C20 C24 119.5(12) . .
C12 C20 O18 119.5(12) . .
C24 C20 O18 120.7(12) . .
C14 C21 C26 125.4(18) . .
C14 C21 H41 117.3 . .
C26 C21 H41 117.3 . .
C39 C22 C42 119.4(10) . .
C39 C22 H22 120.3 . .
C42 C22 H22 120.3 . .
C32 C23 H23A 109.5 . .
C32 C23 H23B 109.5 . .
H23A C23 H23B 109.5 . .
C32 C23 H23C 109.5 . .
H23A C23 H23C 109.5 . .
H23B C23 H23C 109.5 . .
C20 C24 C54 121.7(13) . .
C20 C24 H24 119.2 . .
C54 C24 H24 119.2 . .
C9 C25 C54 118.3(11) . .
C9 C25 C45 121.1(12) . .
C54 C25 C45 120.6(11) . .
C11 C26 C21 119.9(14) . .
C11 C26 C28 123.8(15) . .
C21 C26 C28 116.2(17) . .
C38 C27 C48 120.5(10) . .
C38 C27 H27 119.7 . .
C48 C27 H27 119.7 . .
O8 C28 O17 127.0(13) . .
O8 C28 C26 116.9(14) . .
O17 C28 C26 115.9(12) . .
C8 C29 N1 118.3(16) . .
C8 C29 H29A 107.7 . .
N1 C29 H29A 107.7 . .
C8 C29 H29B 107.7 . .
N1 C29 H29B 107.7 . .
H29A C29 H29B 107.1 . .
C33 C30 C17 115.3(10) . .
C33 C30 H30A 108.4 . .
C17 C30 H30A 108.4 . .
C33 C30 H30B 108.4 . .
C17 C30 H30B 108.4 . .
H30A C30 H30B 107.5 . .
C36 C31 C19 111.7(10) . .
C36 C31 H31A 109.3 . .
C19 C31 H31A 109.3 . .
C36 C31 H31B 109.3 . .
C19 C31 H31B 109.3 . .
H31A C31 H31B 107.9 . .
C35 C32 C23 112.3(10) . .
C35 C32 H32A 109.1 . .
C23 C32 H32A 109.1 . .
C35 C32 H32B 109.1 . .
C23 C32 H32B 109.1 . .
H32A C32 H32B 107.9 . .
N1 C33 C30 115.5(10) . .
N1 C33 H33A 108.4 . .
C30 C33 H33A 108.4 . .
N1 C33 H33B 108.4 . .
C30 C33 H33B 108.4 . .
H33A C33 H33B 107.5 . .
N1 C34 C35 115.5(9) . .
N1 C34 H34A 108.4 . .
C35 C34 H34A 108.4 . .
N1 C34 H34B 108.4 . .
C35 C34 H34B 108.4 . .
H34A C34 H34B 107.5 . .
C32 C35 C34 111.1(9) . .
C32 C35 H35A 109.4 . .
C34 C35 H35A 109.4 . .
C32 C35 H35B 109.4 . .
C34 C35 H35B 109.4 . .
H35A C35 H35B 108.0 . .
C31 C36 N1 117.5(10) . .
C31 C36 H36A 107.9 . .
N1 C36 H36A 107.9 . .
C31 C36 H36B 107.9 . .
N1 C36 H36B 107.9 . .
H36A C36 H36B 107.2 . .
C46 C37 C16 120.3(11) . .
C46 C37 H37 119.8 . .
C16 C37 H37 119.8 . .
C27 C38 C49 120.0(10) . .
C27 C38 H38 120.0 . .
C49 C38 H38 120.0 . .
C22 C39 C47 120.6(10) . .
C22 C39 H39 119.7 . .
C47 C39 H39 119.7 . .
C53 C40 C56 120.1(8) . .
C53 C40 H40 119.9 . .
C56 C40 H40 119.9 . .
O19 C41 O12 120.7(10) . .
O19 C41 C48 120.0(9) . .
O12 C41 C48 119.3(9) . .
O18 C42 C51 115.4(10) . .
O18 C42 C22 124.4(10) . .
C51 C42 C22 120.1(11) . .
C46 C43 C18 119.7(11) . .
C46 C43 H43 120.1 . .
C18 C43 H43 120.1 . .
C51 C44 C47 119.8(10) . .
C51 C44 H44 120.1 . .
C47 C44 H44 120.1 . .
O10 C45 O20 124.0(11) . .
O10 C45 C25 119.1(12) . .
O20 C45 C25 116.8(11) . .
O10 C45 Cd4 64.5(6) . .
O20 C45 Cd4 59.5(6) . .
C25 C45 Cd4 176.3(9) . .
C37 C46 C43 119.7(11) . .
C37 C46 C63 120.3(10) . .
C43 C46 C63 119.8(10) . .
C39 C47 C44 119.9(11) . .
C39 C47 C50 119.5(10) . .
C44 C47 C50 120.7(9) . .
C55 C48 C27 119.7(10) . .
C55 C48 C41 121.2(9) . .
C27 C48 C41 119.1(10) . .
O15 C49 C38 121.2(9) . .
O15 C49 C52 119.1(9) . .
C38 C49 C52 119.7(10) . .
O14 C50 O16 118.4(10) . .
O14 C50 C47 122.6(9) . .
O16 C50 C47 119.0(9) . .
C44 C51 C42 120.1(10) . .
C44 C51 H51 120.0 . .
C42 C51 H51 120.0 . .
C55 C52 C49 119.9(10) . .
C55 C52 H52 120.0 . .
C49 C52 H52 120.0 . .
C40 C53 C58 121.0(8) . .
C40 C53 O15 117.2(8) . .
C58 C53 O15 121.5(8) . .
C25 C54 C24 121.6(12) . .
C25 C54 H54 119.2 . .
C24 C54 H54 119.2 . .
C52 C55 C48 120.2(10) . .
C52 C55 H55 119.9 . .
C48 C55 H55 119.9 . .
C40 C56 C66 120.2(8) . .
C40 C56 H56 119.9 . .
C66 C56 H56 119.9 . .
C65 C57 C61 119.5(8) . .
C65 C57 H57 120.3 . .
C61 C57 H57 120.3 . .
C53 C58 C62 119.3(8) . .
C53 C58 H58 120.3 . .
C62 C58 H58 120.3 . .
C73 C59 C71 120.7(7) . .
C73 C59 H59 119.7 . .
C71 C59 H59 119.7 . .
C69 C60 C65 119.3(7) . .
C69 C60 H60 120.3 . .
C65 C60 H60 120.3 . .
C57 C61 C72 121.1(7) . .
C57 C61 H61 119.4 . .
C72 C61 H61 119.4 . .
C66 C62 C58 120.1(8) . .
C66 C62 H62 119.9 . .
C58 C62 H62 119.9 . .
O7 C63 O13 122.8(10) . .
O7 C63 C46 119.2(10) . .
O13 C63 C46 117.8(10) . .
O2 C64 O9 125.6(8) . .
O2 C64 C66 118.0(8) . .
O9 C64 C66 116.4(7) . .
O3 C65 C57 117.3(7) . .
O3 C65 C60 122.3(7) . .
C57 C65 C60 120.2(7) . .
C62 C66 C56 119.2(8) . .
C62 C66 C64 120.2(8) . .
C56 C66 C64 120.5(8) . .
C73 C67 C70 120.9(7) . .
C73 C67 H67 119.5 . .
C70 C67 H67 119.5 . .
O3 C68 C70 117.1(7) . .
O3 C68 C71 120.9(7) . .
C70 C68 C71 121.9(7) . .
C60 C69 C72 121.4(8) . .
C60 C69 H69 119.3 . .
C72 C69 H69 119.3 . .
C68 C70 C67 118.5(7) . .
C68 C70 H70 120.7 . .
C67 C70 H70 120.7 . .
C68 C71 C59 118.5(7) . .
C68 C71 H71 120.7 . .
C59 C71 H71 120.7 . .
C69 C72 C61 118.4(7) . .
C69 C72 C74 121.2(7) . .
C61 C72 C74 120.4(7) . .
C67 C73 C59 119.4(7) . .
C67 C73 C75 121.2(7) . .
C59 C73 C75 119.4(7) . .
O6 C74 O4 120.7(7) . .
O6 C74 C72 120.4(7) . .
O4 C74 C72 118.9(7) . .
O11 C75 O5 121.9(7) . .
O11 C75 C73 118.4(6) . .
O5 C75 C73 119.6(7) . .
O11 C75 Cd1 60.3(4) . .
O5 C75 Cd1 61.6(4) . .
C73 C75 Cd1 177.4(6) . .
C10 O21 C15 121.1(15) . .
C45 O20 Cd4 92.1(7) . .
C41 O19 Cd4 94.8(7) . 2_755
C42 O18 C20 121.3(10) . .
C28 O17 Cd4 135.9(9) . 1_455
C50 O16 Cd4 97.8(6) . 1_455
C49 O15 C53 118.3(7) . .
C50 O14 Cd3 139.4(7) . .
C50 O14 Cd4 87.9(6) . 1_455
Cd3 O14 Cd4 95.9(2) . 1_455
C63 O13 Cd1 94.2(6) . .
C41 O12 Cd3 134.0(7) . 1_445
C41 O12 Cd4 90.8(6) . 2_755
Cd3 O12 Cd4 96.4(2) 1_445 2_755
C75 O11 Cd1 92.3(4) . .
C45 O10 Cd4 89.5(7) . .
C64 O9 Cd1 134.9(5) . .
C28 O8 Cd3 130.6(9) . .
C63 O7 Cd2 138.9(8) . .
C63 O7 Cd1 89.9(6) . .
Cd2 O7 Cd1 94.9(2) . .
C74 O6 Cd2 134.7(5) . 1_455
C74 O6 Cd1 85.3(4) . 1_455
Cd2 O6 Cd1 92.43(19) 1_455 1_455
C75 O5 Cd1 91.0(4) . .
C74 O4 Cd1 100.0(5) . 1_455
C68 O3 C65 119.3(6) . .
C64 O2 Cd2 129.9(5) . .
C36 N1 C29 106.7(10) . .
C36 N1 C34 111.7(9) . .
C29 N1 C34 110.0(8) . .
C36 N1 C33 109.8(8) . .
C29 N1 C33 110.0(11) . .
C34 N1 C33 108.7(8) . .
C6 C76 H76A 109.5 . .
C6 C76 H76B 109.5 . .
H76A C76 H76B 109.5 . .
C6 C76 H76C 109.5 . .
H76A C76 H76C 109.5 . .
H76B C76 H76C 109.5 . .

loop_
_geom_bond_atom_site_label_1
_geom_bond_atom_site_label_2
_geom_bond_distance
_geom_bond_site_symmetry_2
Cd1 O9 2.174(6) .
Cd1 O4 2.264(5) 1_655
Cd1 O11 2.355(5) .
Cd1 O5 2.384(5) .
Cd1 O13 2.382(7) .
Cd1 O7 2.489(5) .
Cd1 O6 2.580(5) 1_655
Cd1 C75 2.709(7) .
Cd2 O2 2.199(5) 2_654
Cd2 O2 2.199(5) .
Cd2 O7 2.319(5) 2_654
Cd2 O7 2.319(5) .
Cd2 O6 2.322(5) 2_554
Cd2 O6 2.322(5) 1_655
Cd3 O8 2.210(6) .
Cd3 O8 2.210(6) 2_765
Cd3 O14 2.296(6) .
Cd3 O14 2.296(6) 2_765
Cd3 O12 2.302(6) 1_665
Cd3 O12 2.302(6) 2_655
Cd4 O17 2.180(10) 1_655
Cd4 O16 2.270(7) 1_655
Cd4 O20 2.296(9) .
Cd4 O19 2.393(8) 2_755
Cd4 O10 2.402(6) .
Cd4 O12 2.469(8) 2_755
Cd4 O14 2.494(7) 1_655
Cd4 C45 2.662(12) .
C5 C19 1.421(17) .
C5 H5A 0.9600 .
C5 H5B 0.9600 .
C5 H5C 0.9600 .
C6 C76 1.51(3) .
C6 C8 1.50(2) .
C6 H6A 0.9700 .
C6 H6B 0.9700 .
C7 C17 1.542(17) .
C7 H7A 0.9600 .
C7 H7B 0.9600 .
C7 H7C 0.9600 .
C8 C29 1.48(2) .
C8 H8A 0.9700 .
C8 H8B 0.9700 .
C9 C25 1.360(17) .
C9 C12 1.449(16) .
C9 H9 0.9300 .
C10 O21 1.356(15) .
C10 C18 1.374(15) .
C10 C16 1.405(17) .
C11 C26 1.33(2) .
C11 C13 1.410(19) .
C11 H11 0.9300 .
C12 C20 1.350(17) .
C12 H12 0.9300 .
C13 C15 1.36(2) .
C13 H13 0.9300 .
C14 C21 1.274(18) .
C14 C15 1.41(2) .
C14 H14 0.9300 .
C15 O21 1.46(2) .
C16 C37 1.407(16) .
C16 H16 0.9300 .
C17 C30 1.553(17) .
C17 H17A 0.9700 .
C17 H17B 0.9700 .
C18 C43 1.397(16) .
C18 H18 0.9300 .
C19 C31 1.511(15) .
C19 H19A 0.9700 .
C19 H19B 0.9700 .
C20 C24 1.320(17) .
C20 O18 1.376(14) .
C21 C26 1.44(2) .
C21 H41 0.9300 .
C22 C39 1.339(15) .
C22 C42 1.399(15) .
C22 H22 0.9300 .
C23 C32 1.497(19) .
C23 H23A 0.9600 .
C23 H23B 0.9600 .
C23 H23C 0.9600 .
C24 C54 1.368(16) .
C24 H24 0.9300 .
C25 C54 1.367(17) .
C25 C45 1.529(16) .
C26 C28 1.46(2) .
C27 C38 1.370(15) .
C27 C48 1.383(14) .
C27 H27 0.9300 .
C28 O8 1.252(15) .
C28 O17 1.268(18) .
C29 N1 1.508(17) .
C29 H29A 0.9700 .
C29 H29B 0.9700 .
C30 C33 1.528(16) .
C30 H30A 0.9700 .
C30 H30B 0.9700 .
C31 C36 1.452(16) .
C31 H31A 0.9700 .
C31 H31B 0.9700 .
C32 C35 1.519(12) .
C32 H32A 0.9700 .
C32 H32B 0.9700 .
C33 N1 1.515(14) .
C33 H33A 0.9700 .
C33 H33B 0.9700 .
C34 N1 1.522(12) .
C34 C35 1.522(16) .
C34 H34A 0.9700 .
C34 H34B 0.9700 .
C35 H35A 0.9700 .
C35 H35B 0.9700 .
C36 N1 1.494(14) .
C36 H36A 0.9700 .
C36 H36B 0.9700 .
C37 C46 1.371(15) .
C37 H37 0.9300 .
C38 C49 1.379(14) .
C38 H38 0.9300 .
C39 C47 1.368(14) .
C39 H39 0.9300 .
C40 C53 1.333(12) .
C40 C56 1.382(12) .
C40 H40 0.9300 .
C41 O19 1.255(13) .
C41 O12 1.273(12) .
C41 C48 1.485(15) .
C42 O18 1.351(14) .
C42 C51 1.379(14) .
C43 C46 1.384(16) .
C43 H43 0.9300 .
C44 C51 1.331(15) .
C44 C47 1.404(14) .
C44 H44 0.9300 .
C45 O10 1.167(14) .
C45 O20 1.265(16) .
C46 C63 1.498(15) .
C47 C50 1.445(15) .
C48 C55 1.385(14) .
C49 O15 1.361(12) .
C49 C52 1.401(14) .
C50 O14 1.275(12) .
C50 O16 1.292(12) .
C51 H51 0.9300 .
C52 C55 1.366(14) .
C52 H52 0.9300 .
C53 C58 1.398(12) .
C53 O15 1.391(10) .
C54 H54 0.9300 .
C55 H55 0.9300 .
C56 C66 1.396(12) .
C56 H56 0.9300 .
C57 C65 1.384(10) .
C57 C61 1.388(11) .
C57 H57 0.9300 .
C58 C62 1.379(12) .
C58 H58 0.9300 .
C59 C73 1.387(10) .
C59 C71 1.394(10) .
C59 H59 0.9300 .
C60 C69 1.377(11) .
C60 C65 1.406(12) .
C60 H60 0.9300 .
C61 C72 1.397(12) .
C61 H61 0.9300 .
C62 C66 1.372(12) .
C62 H62 0.9300 .
C63 O7 1.224(13) .
C63 O13 1.253(13) .
C64 O2 1.257(10) .
C64 O9 1.275(10) .
C64 C66 1.501(12) .
C65 O3 1.381(9) .
C67 C73 1.381(11) .
C67 C70 1.393(10) .
C67 H67 0.9300 .
C68 O3 1.382(9) .
C68 C70 1.381(10) .
C68 C71 1.381(11) .
C69 C72 1.390(10) .
C69 H69 0.9300 .
C70 H70 0.9300 .
C71 H71 0.9300 .
C72 C74 1.476(11) .
C73 C75 1.499(9) .
C74 O6 1.268(10) .
C74 O4 1.267(9) .
C75 O11 1.249(9) .
C75 O5 1.245(9) .
O19 Cd4 2.393(8) 2_755
O17 Cd4 2.180(10) 1_455
O16 Cd4 2.270(7) 1_455
O14 Cd4 2.494(7) 1_455
O12 Cd3 2.302(6) 1_445
O12 Cd4 2.469(8) 2_755
O6 Cd2 2.322(5) 1_455
O6 Cd1 2.580(5) 1_455
O4 Cd1 2.264(5) 1_455
C76 H76A 0.9601 .
C76 H76B 0.9601 .
C76 H76C 0.9601 .

loop_
_platon_squeeze_void_nr
_platon_squeeze_void_average_x
_platon_squeeze_void_average_y
_platon_squeeze_void_average_z
_platon_squeeze_void_volume
_platon_squeeze_void_count_electrons
1 -0.007 -0.030 0.494 1308.5 265.5
